data_4023653
loop_
_publ_author_name
'Jun-Cheng Zheng'
'Chun-Yin Zhu'
'Xiu-Li Sun'
'Yong Tang'
'Li-Xin Dai'

_publ_section_title
;
 Highly Diastereoselective and Enantioselective Formal [4 + 1]
 Ylide Annulation for the Synthesis of Optically Active Dihydrofurans
;
_journal_name_full 'Journal of Organic Chemistry'
_journal_page_first 6909
_journal_page_last 6912
_journal_paper_doi 10.1021/jo801135j
_journal_volume 73
_journal_year 2008
_chemical_absolute_configuration ad
_chemical_formula_sum 'C16 H17 Br O4'
_chemical_formula_weight 353.21
_chemical_name_systematic
; 
 ? 
;
_space_group_IT_number 4
_symmetry_cell_setting monoclinic
_symmetry_space_group_name_Hall 'P 2yb'
_symmetry_space_group_name_H-M 'P 1 21 1'
_atom_sites_solution_hydrogens geom
_atom_sites_solution_primary direct
_atom_sites_solution_secondary difmap
_audit_creation_method SHELXL-97
_cell_angle_alpha 90.00
_cell_angle_beta 118.156(3)
_cell_angle_gamma 90.00
_cell_formula_units_Z 2
_cell_length_a 11.310(2)
_cell_length_b 7.3489(13)
_cell_length_c 11.365(2)
_cell_measurement_reflns_used 1608
_cell_measurement_temperature 293(2)
_cell_measurement_theta_max 48.487
_cell_measurement_theta_min 6.876
_cell_volume 832.8(3)
_computing_cell_refinement 'Bruker SMART'
_computing_data_collection 'Bruker SMART'
_computing_data_reduction 'Bruker SHELXTL'
_computing_molecular_graphics 'Bruker SHELXTL'
_computing_publication_material 'Bruker SHELXTL'
_computing_structure_refinement 'SHELXL-97 (Sheldrick, 1997)'
_computing_structure_solution 'SHELXS-97 (Sheldrick, 1990)'
_diffrn_ambient_temperature 293(2)
_diffrn_measured_fraction_theta_full 0.996
_diffrn_measured_fraction_theta_max 0.996
_diffrn_measurement_device_type 'CCD area detector'
_diffrn_measurement_method 'phi and omega scans'
_diffrn_radiation_monochromator graphite
_diffrn_radiation_source 'fine-focus sealed tube'
_diffrn_radiation_type MoK\a
_diffrn_radiation_wavelength 0.71073
_diffrn_reflns_av_R_equivalents 0.1377
_diffrn_reflns_av_sigmaI/netI 0.1109
_diffrn_reflns_limit_h_max 13
_diffrn_reflns_limit_h_min -11
_diffrn_reflns_limit_k_max 8
_diffrn_reflns_limit_k_min -8
_diffrn_reflns_limit_l_max 13
_diffrn_reflns_limit_l_min -13
_diffrn_reflns_number 4376
_diffrn_reflns_theta_full 25.50
_diffrn_reflns_theta_max 25.50
_diffrn_reflns_theta_min 2.03
_exptl_absorpt_coefficient_mu 2.480
_exptl_absorpt_correction_T_max 1.0000
_exptl_absorpt_correction_T_min 0.6512
_exptl_absorpt_correction_type empirical
_exptl_crystal_colour yellow
_exptl_crystal_density_diffrn 1.409
_exptl_crystal_density_method 'not measured'
_exptl_crystal_description prismatic
_exptl_crystal_F_000 360
_exptl_crystal_size_max 0.497
_exptl_crystal_size_mid 0.411
_exptl_crystal_size_min 0.213
_refine_diff_density_max 1.200
_refine_diff_density_min -1.246
_refine_diff_density_rms 0.181
_refine_ls_abs_structure_details 'Flack H D (1983), Acta Cryst. A39, 876-881'
_refine_ls_abs_structure_Flack 0.00(3)
_refine_ls_extinction_coef 0.029(9)
_refine_ls_extinction_expression Fc^*^=kFc[1+0.001xFc^2^\l^3^/sin(2\q)]^-1/4^
_refine_ls_extinction_method SHELXL
_refine_ls_goodness_of_fit_ref 0.974
_refine_ls_hydrogen_treatment constr
_refine_ls_matrix_type full
_refine_ls_number_parameters 194
_refine_ls_number_reflns 2796
_refine_ls_number_restraints 1
_refine_ls_restrained_S_all 0.974
_refine_ls_R_factor_all 0.1101
_refine_ls_R_factor_gt 0.0946
_refine_ls_shift/su_max 0.026
_refine_ls_shift/su_mean 0.003
_refine_ls_structure_factor_coef Fsqd
_refine_ls_weighting_details 'calc w=1/[\s^2^(Fo^2^)+(0.1656P)^2^+0.0000P] where P=(Fo^2^+2Fc^2^)/3'
_refine_ls_weighting_scheme calc
_refine_ls_wR_factor_gt 0.2239
_refine_ls_wR_factor_ref 0.2343
_reflns_number_gt 1996
_reflns_number_total 2796
_reflns_threshold_expression >2sigma(I)
_cod_data_source_file jo801135j_si_001.cif
_cod_data_source_block cd27217
_cod_depositor_comments
;
The following automatic conversions were performed:
'_symmetry_cell_setting' value 'Monoclinic' changed to 'monoclinic'
according to '/home/saulius/struct/CIF-dictionaries/cif_core.dic'
dictionary named 'cif_core.dic' version 2.4.1 from 2010-06-29.

Automatic conversion script
Id: cif_fix_enum 1527 2010-12-29 10:47:43Z saulius 
;
_cod_original_sg_symbol_H-M 'P 21'
_cod_database_code 4023653

loop_
_symmetry_equiv_pos_as_xyz
'x, y, z'
'-x, y+1/2, -z'

loop_
_atom_site_label
_atom_site_type_symbol
_atom_site_fract_x
_atom_site_fract_y
_atom_site_fract_z
_atom_site_U_iso_or_equiv
_atom_site_adp_type
_atom_site_occupancy
_atom_site_symmetry_multiplicity
_atom_site_calc_flag
_atom_site_refinement_flags
_atom_site_disorder_assembly
_atom_site_disorder_group
Br Br 0.35247(11) 0.25123(18) 0.17009(8) 0.0789(5) Uani 1 1 d . . .
O1 O 0.2855(7) 0.1148(11) 0.8152(8) 0.073(2) Uani 1 1 d . . .
O2 O 0.0417(10) 0.577(2) 0.6543(14) 0.110(5) Uani 1 1 d . . .
O3 O 0.5341(8) 0.1477(16) 1.0284(8) 0.098(3) Uani 1 1 d . . .
O4 O 0.6209(5) 0.2208(13) 0.8959(6) 0.068(2) Uani 1 1 d . . .
C1 C 0.1932(8) 0.244(3) 0.7655(8) 0.065(2) Uani 1 1 d . . .
C2 C 0.2230(8) 0.3873(15) 0.7085(9) 0.053(2) Uani 1 1 d . . .
C3 C 0.3584(8) 0.3460(13) 0.7128(9) 0.0468(19) Uani 1 1 d . . .
H3 H 0.4238 0.4400 0.7647 0.056 Uiso 1 1 calc R . .
C4 C 0.3961(9) 0.1631(13) 0.7915(9) 0.053(2) Uani 1 1 d . . .
H4 H 0.4070 0.0688 0.7365 0.064 Uiso 1 1 calc R . .
C5 C 0.1482(10) 0.551(2) 0.6564(11) 0.077(3) Uani 1 1 d . . .
C6 C 0.2096(13) 0.7065(18) 0.6144(13) 0.092(4) Uani 1 1 d . . .
H6A H 0.1400 0.7880 0.5567 0.128 Uiso 1 1 calc R . .
H6B H 0.2548 0.6581 0.5678 0.128 Uiso 1 1 calc R . .
H6C H 0.2727 0.7712 0.6921 0.128 Uiso 1 1 calc R . .
C7 C 0.5192(9) 0.1741(14) 0.9197(9) 0.060(2) Uani 1 1 d . . .
C8 C 0.7550(9) 0.228(3) 1.0089(10) 0.086(4) Uani 1 1 d . . .
H8A H 0.7753 0.1159 1.0598 0.103 Uiso 1 1 calc R . .
H8B H 0.7625 0.3286 1.0673 0.103 Uiso 1 1 calc R . .
C9 C 0.8491(11) 0.254(4) 0.9518(15) 0.118(5) Uani 1 1 d . . .
H9A H 0.8762 0.1374 0.9348 0.127 Uiso 1 1 calc R . .
H9B H 0.9266 0.3202 1.0141 0.127 Uiso 1 1 calc R . .
H9C H 0.8047 0.3211 0.8698 0.127 Uiso 1 1 calc R . .
C10 C 0.0714(10) 0.211(3) 0.7845(12) 0.106(6) Uani 1 1 d . . .
H10A H 0.0145 0.1225 0.7211 0.129 Uiso 1 1 calc R . .
H10B H 0.0228 0.3232 0.7711 0.129 Uiso 1 1 calc R . .
H10C H 0.0993 0.1675 0.8734 0.129 Uiso 1 1 calc R . .
C11 C 0.3515(7) 0.3277(11) 0.5776(8) 0.0432(18) Uani 1 1 d . . .
C12 C 0.2435(8) 0.257(2) 0.4692(8) 0.062(2) Uani 1 1 d . . .
H12 H 0.1684 0.2246 0.4778 0.075 Uiso 1 1 calc R . .
C13 C 0.2403(9) 0.231(2) 0.3487(8) 0.064(3) Uani 1 1 d . . .
H13 H 0.1669 0.1767 0.2779 0.076 Uiso 1 1 calc R . .
C14 C 0.3519(9) 0.2889(12) 0.3354(8) 0.052(2) Uani 1 1 d . . .
C15 C 0.4594(10) 0.3611(15) 0.4401(10) 0.064(3) Uani 1 1 d . . .
H15 H 0.5318 0.4004 0.4293 0.076 Uiso 1 1 calc R . .
C16 C 0.4642(9) 0.3780(14) 0.5620(9) 0.058(2) Uani 1 1 d . . .
H16 H 0.5411 0.4223 0.6345 0.069 Uiso 1 1 calc R . .

loop_
_atom_site_aniso_label
_atom_site_aniso_U_11
_atom_site_aniso_U_22
_atom_site_aniso_U_33
_atom_site_aniso_U_23
_atom_site_aniso_U_13
_atom_site_aniso_U_12
Br 0.1167(9) 0.0822(7) 0.0620(6) 0.0034(7) 0.0619(6) 0.0019(9)
O1 0.057(4) 0.087(5) 0.088(5) 0.021(4) 0.045(4) -0.006(4)
O2 0.076(6) 0.112(11) 0.125(11) 0.039(10) 0.073(7) 0.064(7)
O3 0.089(5) 0.159(9) 0.066(4) 0.022(5) 0.054(4) 0.014(6)
O4 0.050(3) 0.106(7) 0.057(3) 0.015(4) 0.032(3) 0.013(4)
C1 0.040(4) 0.106(7) 0.058(4) -0.002(8) 0.030(3) -0.016(7)
C2 0.037(4) 0.078(6) 0.054(5) -0.013(4) 0.028(4) 0.003(4)
C3 0.042(4) 0.057(5) 0.049(4) -0.008(4) 0.028(4) 0.003(4)
C4 0.055(5) 0.058(5) 0.063(5) 0.002(5) 0.041(5) 0.001(4)
C5 0.043(5) 0.112(10) 0.070(6) -0.006(6) 0.020(5) 0.024(6)
C6 0.093(8) 0.089(11) 0.091(7) 0.005(7) 0.041(6) 0.033(8)
C7 0.063(5) 0.078(6) 0.055(5) 0.012(4) 0.041(4) 0.015(5)
C8 0.054(5) 0.126(12) 0.068(5) 0.008(9) 0.021(4) 0.014(8)
C9 0.051(6) 0.125(14) 0.116(11) 0.061(15) 0.043(6) 0.007(10)
C10 0.054(5) 0.196(19) 0.092(7) 0.003(10) 0.053(5) -0.006(9)
C11 0.038(4) 0.051(4) 0.048(4) -0.005(3) 0.027(4) -0.004(3)
C12 0.043(4) 0.092(6) 0.060(4) -0.015(7) 0.031(4) -0.001(7)
C13 0.056(5) 0.078(7) 0.054(4) -0.013(6) 0.024(4) -0.015(6)
C14 0.062(5) 0.052(7) 0.054(4) 0.011(4) 0.037(4) 0.014(4)
C15 0.070(6) 0.068(6) 0.078(6) -0.012(5) 0.055(6) -0.013(5)
C16 0.050(5) 0.076(6) 0.056(5) -0.009(5) 0.033(4) -0.019(5)

loop_
_atom_type_symbol
_atom_type_description
_atom_type_scat_dispersion_real
_atom_type_scat_dispersion_imag
_atom_type_scat_source
C C 0.0033 0.0016 'International Tables Vol C Tables 4.2.6.8 and 6.1.1.4'
H H 0.0000 0.0000 'International Tables Vol C Tables 4.2.6.8 and 6.1.1.4'
O O 0.0106 0.0060 'International Tables Vol C Tables 4.2.6.8 and 6.1.1.4'
Br Br -0.2901 2.4595 'International Tables Vol C Tables 4.2.6.8 and 6.1.1.4'

loop_
_geom_angle_atom_site_label_1
_geom_angle_atom_site_label_2
_geom_angle_atom_site_label_3
_geom_angle
_geom_angle_site_symmetry_1
_geom_angle_site_symmetry_3
_geom_angle_publ_flag
C1 O1 C4 108.8(7) . . ?
C7 O4 C8 117.8(7) . . ?
O1 C1 C2 115.9(6) . . ?
O1 C1 C10 114.4(14) . . ?
C2 C1 C10 129.7(15) . . ?
C1 C2 C5 128.2(9) . . ?
C1 C2 C3 107.4(9) . . ?
C5 C2 C3 124.4(9) . . ?
C11 C3 C2 114.4(7) . . ?
C11 C3 C4 112.1(7) . . ?
C2 C3 C4 100.8(7) . . ?
C11 C3 H3 109.7 . . ?
C2 C3 H3 109.7 . . ?
C4 C3 H3 109.7 . . ?
O1 C4 C7 109.2(7) . . ?
O1 C4 C3 107.1(7) . . ?
C7 C4 C3 113.4(8) . . ?
O1 C4 H4 109.0 . . ?
C7 C4 H4 109.0 . . ?
C3 C4 H4 109.0 . . ?
O2 C5 C2 122.0(14) . . ?
O2 C5 C6 118.2(13) . . ?
C2 C5 C6 119.5(8) . . ?
C5 C6 H6A 109.5 . . ?
C5 C6 H6B 109.5 . . ?
H6A C6 H6B 109.5 . . ?
C5 C6 H6C 109.5 . . ?
H6A C6 H6C 109.5 . . ?
H6B C6 H6C 109.5 . . ?
O3 C7 O4 122.6(9) . . ?
O3 C7 C4 129.0(9) . . ?
O4 C7 C4 108.4(7) . . ?
O4 C8 C9 106.3(9) . . ?
O4 C8 H8A 110.5 . . ?
C9 C8 H8A 110.5 . . ?
O4 C8 H8B 110.5 . . ?
C9 C8 H8B 110.5 . . ?
H8A C8 H8B 108.7 . . ?
C8 C9 H9A 109.5 . . ?
C8 C9 H9B 109.5 . . ?
H9A C9 H9B 109.5 . . ?
C8 C9 H9C 109.5 . . ?
H9A C9 H9C 109.5 . . ?
H9B C9 H9C 109.5 . . ?
C1 C10 H10A 109.5 . . ?
C1 C10 H10B 109.5 . . ?
H10A C10 H10B 109.5 . . ?
C1 C10 H10C 109.5 . . ?
H10A C10 H10C 109.5 . . ?
H10B C10 H10C 109.5 . . ?
C12 C11 C16 117.5(7) . . ?
C12 C11 C3 123.3(7) . . ?
C16 C11 C3 119.1(7) . . ?
C11 C12 C13 123.2(8) . . ?
C11 C12 H12 118.4 . . ?
C13 C12 H12 118.4 . . ?
C12 C13 C14 117.7(8) . . ?
C12 C13 H13 121.2 . . ?
C14 C13 H13 121.2 . . ?
C15 C14 C13 120.5(8) . . ?
C15 C14 Br 120.6(7) . . ?
C13 C14 Br 118.9(7) . . ?
C14 C15 C16 121.3(8) . . ?
C14 C15 H15 119.3 . . ?
C16 C15 H15 119.3 . . ?
C15 C16 C11 119.7(8) . . ?
C15 C16 H16 120.2 . . ?
C11 C16 H16 120.2 . . ?

loop_
_geom_bond_atom_site_label_1
_geom_bond_atom_site_label_2
_geom_bond_distance
_geom_bond_site_symmetry_2
_geom_bond_publ_flag
Br C14 1.902(8) . ?
O1 C1 1.324(17) . ?
O1 C4 1.442(10) . ?
O2 C5 1.209(13) . ?
O3 C7 1.182(11) . ?
O4 C7 1.344(11) . ?
O4 C8 1.454(11) . ?
C1 C2 1.360(19) . ?
C1 C10 1.512(11) . ?
C2 C5 1.428(16) . ?
C2 C3 1.539(11) . ?
C3 C11 1.507(11) . ?
C3 C4 1.559(13) . ?
C3 H3 0.9800 . ?
C4 C7 1.467(13) . ?
C4 H4 0.9800 . ?
C5 C6 1.527(19) . ?
C6 H6A 0.9600 . ?
C6 H6B 0.9600 . ?
C6 H6C 0.9600 . ?
C8 C9 1.497(15) . ?
C8 H8A 0.9700 . ?
C8 H8B 0.9700 . ?
C9 H9A 0.9600 . ?
C9 H9B 0.9600 . ?
C9 H9C 0.9600 . ?
C10 H10A 0.9600 . ?
C10 H10B 0.9600 . ?
C10 H10C 0.9600 . ?
C11 C12 1.363(12) . ?
C11 C16 1.416(11) . ?
C12 C13 1.366(11) . ?
C12 H12 0.9300 . ?
C13 C14 1.406(13) . ?
C13 H13 0.9300 . ?
C14 C15 1.345(13) . ?
C15 C16 1.367(12) . ?
C15 H15 0.9300 . ?
C16 H16 0.9300 . ?

loop_
_geom_torsion_atom_site_label_1
_geom_torsion_atom_site_label_2
_geom_torsion_atom_site_label_3
_geom_torsion_atom_site_label_4
_geom_torsion
_geom_torsion_site_symmetry_1
_geom_torsion_site_symmetry_2
_geom_torsion_site_symmetry_3
_geom_torsion_site_symmetry_4
_geom_torsion_publ_flag
C4 O1 C1 C2 -1.1(13) . . . . ?
C4 O1 C1 C10 -179.5(10) . . . . ?
O1 C1 C2 C5 -174.9(9) . . . . ?
C10 C1 C2 C5 3(2) . . . . ?
O1 C1 C2 C3 3.4(12) . . . . ?
C10 C1 C2 C3 -178.4(12) . . . . ?
C1 C2 C3 C11 116.5(9) . . . . ?
C5 C2 C3 C11 -65.1(11) . . . . ?
C1 C2 C3 C4 -4.0(9) . . . . ?
C5 C2 C3 C4 174.4(9) . . . . ?
C1 O1 C4 C7 121.4(9) . . . . ?
C1 O1 C4 C3 -1.8(10) . . . . ?
C11 C3 C4 O1 -118.7(8) . . . . ?
C2 C3 C4 O1 3.4(8) . . . . ?
C11 C3 C4 C7 120.8(7) . . . . ?
C2 C3 C4 C7 -117.1(8) . . . . ?
C1 C2 C5 O2 -2.4(19) . . . . ?
C3 C2 C5 O2 179.5(12) . . . . ?
C1 C2 C5 C6 171.4(11) . . . . ?
C3 C2 C5 C6 -6.7(15) . . . . ?
C8 O4 C7 O3 3.7(19) . . . . ?
C8 O4 C7 C4 -176.1(13) . . . . ?
O1 C4 C7 O3 0.8(16) . . . . ?
C3 C4 C7 O3 120.1(13) . . . . ?
O1 C4 C7 O4 -179.5(8) . . . . ?
C3 C4 C7 O4 -60.2(10) . . . . ?
C7 O4 C8 C9 171.4(14) . . . . ?
C2 C3 C11 C12 -33.7(13) . . . . ?
C4 C3 C11 C12 80.2(12) . . . . ?
C2 C3 C11 C16 149.3(9) . . . . ?
C4 C3 C11 C16 -96.7(10) . . . . ?
C16 C11 C12 C13 0.8(19) . . . . ?
C3 C11 C12 C13 -176.2(11) . . . . ?
C11 C12 C13 C14 -3(2) . . . . ?
C12 C13 C14 C15 2.4(16) . . . . ?
C12 C13 C14 Br 178.9(10) . . . . ?
C13 C14 C15 C16 0.9(15) . . . . ?
Br C14 C15 C16 -175.6(8) . . . . ?
C14 C15 C16 C11 -3.4(16) . . . . ?
C12 C11 C16 C15 2.6(15) . . . . ?
C3 C11 C16 C15 179.7(9) . . . . ?

loop_
_cod_related_entry_id
_cod_related_entry_database
_cod_related_entry_code
1 ChemSpider 30658737
